data_7716822
loop_
_publ_author_name
'Terpstra, Karna'
'Huang, Yiran'
'Na, Hanah'
'Sun, Liang'
'Gutierrez, Citlali'
'Yu, Zhengxin'
'Mirica, Liviu M.'

_publ_section_title
;
 2-Phenylbenzothiazolyl iridium complexes as inhibitors and probes of
 amyloid &#x3b2; aggregation.
;
_journal_issue 34
_journal_name_full 'Dalton transactions (Cambridge, England : 2003)'
_journal_page_first 14258
_journal_page_last 14264
_journal_paper_doi 10.1039/d4dt01691b
_journal_volume 53
_journal_year 2024
_chemical_formula_moiety 'C30 H22 Ir N4 S2, C H Cl3, B F4'
_chemical_formula_sum 'C31 H23 B Cl3 F4 Ir N4 S2'
_chemical_formula_weight 901.01
_space_group_crystal_system triclinic
_space_group_IT_number 2
_space_group_name_Hall '-P 1'
_space_group_name_H-M_alt 'P -1'
_atom_sites_solution_hydrogens geom
_atom_sites_solution_primary iterative
_audit_creation_date 2020-08-14
_audit_creation_method
;
Olex2 1.2
(compiled 2018.05.29 svn.r3508 for OlexSys, GUI svn.r5506)
;
_audit_update_record
;
2021-07-19 deposited with the CCDC.	2024-08-02 downloaded from the CCDC.
;
_cell_angle_alpha 94.55
_cell_angle_beta 92.96
_cell_angle_gamma 93.46
_cell_formula_units_Z 2
_cell_length_a 8.7808(2)
_cell_length_b 11.9226(3)
_cell_length_c 15.5911(4)
_cell_measurement_reflns_used 92764
_cell_measurement_temperature 100(2)
_cell_measurement_theta_max 28.296
_cell_measurement_theta_min 2.607
_cell_volume 1621.51(7)
_computing_cell_refinement 'SAINT V8.38A (?, 2016)'
_computing_data_reduction 'SAINT V8.38A (?, 2016)'
_computing_molecular_graphics 'Olex2 (Dolomanov et al., 2009)'
_computing_publication_material 'Olex2 (Dolomanov et al., 2009)'
_computing_structure_refinement 'XL (Sheldrick, 2008)'
_computing_structure_solution 'olex2.solve (Bourhis et al., 2015)'
_diffrn_ambient_temperature 100.0
_diffrn_detector 'Bruker D8 Venture'
_diffrn_detector_type 'CPAD area detector'
_diffrn_measured_fraction_theta_full 0.999
_diffrn_measured_fraction_theta_max 0.999
_diffrn_measurement_device 'kappa diffractometer'
_diffrn_measurement_device_type 'Bruker Kappa/PhotonII CCD'
_diffrn_measurement_method 'profile data from \f and \w scans'
_diffrn_radiation_monochromator multi-mirror
_diffrn_radiation_probe x-ray
_diffrn_radiation_type MoK\a
_diffrn_radiation_wavelength 0.71073
_diffrn_reflns_av_R_equivalents 0.0331
_diffrn_reflns_av_unetI/netI 0.0121
_diffrn_reflns_Laue_measured_fraction_full 0.999
_diffrn_reflns_Laue_measured_fraction_max 0.999
_diffrn_reflns_limit_h_max 11
_diffrn_reflns_limit_h_min -11
_diffrn_reflns_limit_k_max 15
_diffrn_reflns_limit_k_min -15
_diffrn_reflns_limit_l_max 20
_diffrn_reflns_limit_l_min -20
_diffrn_reflns_number 119223
_diffrn_reflns_point_group_measured_fraction_full 0.999
_diffrn_reflns_point_group_measured_fraction_max 0.999
_diffrn_reflns_theta_full 25.242
_diffrn_reflns_theta_max 28.295
_diffrn_reflns_theta_min 2.246
_diffrn_source 'microfocus sealed X-ray tube'
_diffrn_source_target Mo
_diffrn_source_type 'Ius microfocus sealed tube'
_diffrn_standards_number 0
_exptl_absorpt_coefficient_mu 4.546
_exptl_absorpt_correction_T_max 0.7457
_exptl_absorpt_correction_T_min 0.5025
_exptl_absorpt_correction_type multi-scan
_exptl_absorpt_process_details
'SADABS-2016/2 (Bruker,2016/2) was used for absorption correction. wR2(int) was 0.1001 before and 0.0498 after correction. The Ratio of minimum to maximum transmission is 0.6739. The \l/2 correction factor is Not present.'
_exptl_crystal_colour yellow
_exptl_crystal_colour_primary yellow
_exptl_crystal_density_diffrn 1.845
_exptl_crystal_description block
_exptl_crystal_F_000 876
_exptl_crystal_size_max 0.339
_exptl_crystal_size_mid 0.299
_exptl_crystal_size_min 0.206
_refine_diff_density_max 1.238
_refine_diff_density_min -1.683
_refine_diff_density_rms 0.128
_refine_ls_extinction_method none
_refine_ls_goodness_of_fit_ref 1.071
_refine_ls_hydrogen_treatment constr
_refine_ls_matrix_type full
_refine_ls_number_parameters 454
_refine_ls_number_reflns 8069
_refine_ls_number_restraints 64
_refine_ls_restrained_S_all 1.129
_refine_ls_R_factor_all 0.0259
_refine_ls_R_factor_gt 0.0255
_refine_ls_shift/su_max 0.004
_refine_ls_shift/su_mean 0.000
_refine_ls_structure_factor_coef Fsqd
_refine_ls_weighting_details 'w=1/[\s^2^(Fo^2^)+(0.0363P)^2^+5.6485P] where P=(Fo^2^+2Fc^2^)/3'
_refine_ls_weighting_scheme calc
_refine_ls_wR_factor_gt 0.0719
_refine_ls_wR_factor_ref 0.0721
_reflns_Friedel_coverage 0.000
_reflns_number_gt 7935
_reflns_number_total 8069
_reflns_threshold_expression 'I > 2\s(I)'
_cod_data_source_file d4dt01691b2.cif
_cod_data_source_block 1_a
_cod_depositor_comments 'Adding full bibliography for 7716822.cif.'
_cod_database_code 7716822
_shelx_shelxl_version_number 2014/7
_shelx_space_group_comment
;
The symmetry employed for this shelxl refinement is uniquely defined
by the following loop, which should always be used as a source of
symmetry information in preference to the above space-group names.
They are only intended as comments.
;
_shelx_estimated_absorpt_t_max 0.454
_shelx_estimated_absorpt_t_min 0.308
_olex2_refinement_description
;
1. Fixed Uiso
 At 1.2 times of:
  All C(H) groups
 At 1.5 times of:
  All C(H,H,H) groups
2. Restrained distances
 B1-F1 \\sim B1-F3
 with sigma of 0.02
 F1A-B1 \\sim F1-B1 \\sim F3A-B1 \\sim F3-B1 \\sim F4A-B1 \\sim F4-B1 \\sim
F2A-B1 \\sim F2-B1
 with sigma of 0.02
3. Uiso/Uaniso restraints and constraints
F2A \\sim F2 \\sim F3 \\sim F3A \\sim F1A \\sim F1 \\sim F4A \\sim F4: within
2A with sigma of 0.01 and sigma for terminal atoms of 0.02
4. Others
 Sof(F4A)=Sof(F2A)=Sof(F1A)=Sof(F3A)=1-FVAR(1)
 Sof(F1)=Sof(F3)=Sof(F2)=Sof(F4)=FVAR(1)
5.a Ternary CH refined with riding coordinates:
 C31(H31)
5.b Aromatic/amide H refined with riding coordinates:
 C15(H15), C16(H16), C17(H17), C2(H2), C5(H5), C18(H18), C25(H25), C3(H3),
 C4(H4), C24(H24), C22(H22), C23(H23), C12(H12), C10(H10), C9(H9), C11(H11)
5.c Idealised Me refined as rotating group:
 C28(H28A,H28B,H28C), C30(H30A,H30B,H30C)
;
_olex2_submission_special_instructions 'No special instructions were received'

loop_
_space_group_symop_operation_xyz
'x, y, z'
'-x, -y, -z'

loop_
_atom_site_label
_atom_site_type_symbol
_atom_site_fract_x
_atom_site_fract_y
_atom_site_fract_z
_atom_site_U_iso_or_equiv
_atom_site_adp_type
_atom_site_occupancy
_atom_site_site_symmetry_order
_atom_site_calc_flag
_atom_site_refinement_flags_posn
_atom_site_refinement_flags_adp
_atom_site_refinement_flags_occupancy
_atom_site_disorder_assembly
_atom_site_disorder_group
Ir1 Ir 0.53190(2) 0.22951(2) 0.76258(2) 0.01761(5) Uani 1 1 d . . . . .
S2 S 0.70212(11) 0.02123(7) 0.97050(5) 0.02586(17) Uani 1 1 d . . . . .
S1 S 0.29925(12) 0.52421(7) 0.66653(6) 0.02944(18) Uani 1 1 d . . . . .
Cl1 Cl 0.81014(15) -0.15851(12) 0.71018(8) 0.0522(3) Uani 1 1 d . . . . .
Cl2 Cl 1.03965(18) -0.09236(12) 0.84511(10) 0.0605(3) Uani 1 1 d . . . . .
Cl3 Cl 0.9360(2) -0.32645(12) 0.81050(11) 0.0671(4) Uani 1 1 d . . . . .
N2 N 0.5708(3) 0.0986(2) 0.83832(18) 0.0195(5) Uani 1 1 d . . . . .
N4 N 0.4328(3) 0.1421(2) 0.64564(19) 0.0244(6) Uani 1 1 d . . . . .
N3 N 0.7471(3) 0.1936(3) 0.71368(19) 0.0240(6) Uani 1 1 d . . . . .
N1 N 0.4849(3) 0.3728(2) 0.70300(19) 0.0219(5) Uani 1 1 d . . . . .
F1 F 0.8344(17) 0.2846(10) 0.3998(7) 0.043(2) Uani 0.576(10) 1 d D U P A 1
C14 C 0.6280(4) 0.3168(3) 0.8692(2) 0.0201(6) Uani 1 1 d . . . . .
F3 F 0.7241(16) 0.1902(18) 0.5042(13) 0.054(3) Uani 0.576(10) 1 d D U P A 1
C1 C 0.3267(4) 0.2570(3) 0.8082(2) 0.0203(6) Uani 1 1 d . . . . .
C19 C 0.6816(4) 0.2501(3) 0.9339(2) 0.0216(6) Uani 1 1 d . . . . .
C6 C 0.2532(4) 0.3467(3) 0.7739(2) 0.0226(6) Uani 1 1 d . . . . .
C26 C 0.5390(4) -0.0181(3) 0.8271(2) 0.0218(6) Uani 1 1 d . . . . .
C15 C 0.6497(4) 0.4340(3) 0.8867(2) 0.0255(7) Uani 1 1 d . . . . .
H15 H 0.6155 0.4822 0.8451 0.031 Uiso 1 1 calc R . . . .
C16 C 0.7207(5) 0.4806(3) 0.9643(3) 0.0315(8) Uani 1 1 d . . . . .
H16 H 0.7337 0.5602 0.9751 0.038 Uiso 1 1 calc R . . . .
C20 C 0.6501(4) 0.1304(3) 0.9113(2) 0.0213(6) Uani 1 1 d . . . . .
C7 C 0.3462(4) 0.4067(3) 0.7162(2) 0.0232(6) Uani 1 1 d . . . . .
C29 C 0.3837(4) 0.1159(3) 0.5772(2) 0.0270(7) Uani 1 1 d . . . . .
C17 C 0.7731(5) 0.4121(3) 1.0267(3) 0.0322(8) Uani 1 1 d . . . . .
H17 H 0.8221 0.4451 1.0792 0.039 Uiso 1 1 calc R . . . .
C21 C 0.6045(4) -0.0748(3) 0.8940(2) 0.0243(6) Uani 1 1 d . . . . .
C2 C 0.2484(4) 0.1989(3) 0.8692(2) 0.0257(7) Uani 1 1 d . . . . .
H2 H 0.2932 0.1374 0.8936 0.031 Uiso 1 1 calc R . . . .
C5 C 0.1089(4) 0.3766(3) 0.7976(3) 0.0280(7) Uani 1 1 d . . . . .
H5 H 0.0612 0.4361 0.7719 0.034 Uiso 1 1 calc R . . . .
C18 C 0.7536(4) 0.2961(3) 1.0117(2) 0.0286(7) Uani 1 1 d . . . . .
H18 H 0.7886 0.2486 1.0537 0.034 Uiso 1 1 calc R . . . .
C25 C 0.4487(4) -0.0774(3) 0.7607(2) 0.0260(7) Uani 1 1 d . . . . .
H25 H 0.4030 -0.0396 0.7156 0.031 Uiso 1 1 calc R . . . .
C3 C 0.1066(4) 0.2301(3) 0.8944(3) 0.0311(8) Uani 1 1 d . . . . .
H3 H 0.0566 0.1905 0.9366 0.037 Uiso 1 1 calc R . . . .
C8 C 0.4813(5) 0.5337(3) 0.6271(2) 0.0286(7) Uani 1 1 d . . . . .
C13 C 0.5668(4) 0.4446(3) 0.6528(2) 0.0257(7) Uani 1 1 d . . . . .
C4 C 0.0364(4) 0.3188(3) 0.8586(3) 0.0314(8) Uani 1 1 d . . . . .
H4 H -0.0609 0.3393 0.8761 0.038 Uiso 1 1 calc R . . . .
C27 C 0.8596(5) 0.1590(3) 0.6947(3) 0.0308(8) Uani 1 1 d . . . . .
C24 C 0.4272(5) -0.1933(3) 0.7622(3) 0.0298(7) Uani 1 1 d . . . . .
H24 H 0.3655 -0.2354 0.7175 0.036 Uiso 1 1 calc R . . . .
C28 C 1.0050(5) 0.1184(4) 0.6700(3) 0.0384(9) Uani 1 1 d . . . . .
H28A H 0.9869 0.0546 0.6262 0.058 Uiso 1 1 calc GR . . . .
H28B H 1.0606 0.0941 0.7206 0.058 Uiso 1 1 calc GR . . . .
H28C H 1.0657 0.1791 0.6463 0.058 Uiso 1 1 calc GR . . . .
C22 C 0.5841(5) -0.1911(3) 0.8951(2) 0.0294(7) Uani 1 1 d . . . . .
H22 H 0.6296 -0.2292 0.9401 0.035 Uiso 1 1 calc R . . . .
C23 C 0.4949(5) -0.2496(3) 0.8282(3) 0.0321(8) Uani 1 1 d . . . . .
H23 H 0.4795 -0.3292 0.8272 0.039 Uiso 1 1 calc R . . . .
C30 C 0.3244(6) 0.0821(4) 0.4905(3) 0.0394(9) Uani 1 1 d . . . . .
H30A H 0.3917 0.1148 0.4495 0.059 Uiso 1 1 calc GR . . . .
H30B H 0.2217 0.1088 0.4820 0.059 Uiso 1 1 calc GR . . . .
H30C H 0.3194 -0.0003 0.4809 0.059 Uiso 1 1 calc GR . . . .
B1 B 0.8552(5) 0.2057(4) 0.4587(3) 0.0353(10) Uani 1 1 d D . . . .
C12 C 0.7160(5) 0.4365(3) 0.6294(3) 0.0318(8) Uani 1 1 d . . . . .
H12 H 0.7743 0.3765 0.6462 0.038 Uiso 1 1 calc R . . . .
C10 C 0.6916(6) 0.6063(3) 0.5550(3) 0.0404(10) Uani 1 1 d . . . . .
H10 H 0.7367 0.6611 0.5215 0.049 Uiso 1 1 calc R . . . .
C9 C 0.5434(6) 0.6151(3) 0.5770(3) 0.0377(9) Uani 1 1 d . . . . .
H9 H 0.4851 0.6744 0.5588 0.045 Uiso 1 1 calc R . . . .
C11 C 0.7782(6) 0.5187(4) 0.5805(3) 0.0384(9) Uani 1 1 d . . . . .
H11 H 0.8807 0.5153 0.5643 0.046 Uiso 1 1 calc R . . . .
C31 C 0.9735(6) -0.1987(5) 0.7647(4) 0.0486(11) Uani 1 1 d . . . . .
H31 H 1.0548 -0.2091 0.7226 0.058 Uiso 1 1 calc R . . . .
F2 F 0.9539(7) 0.2799(7) 0.5233(4) 0.0602(18) Uani 0.576(10) 1 d D U P A 1
F4 F 0.9296(9) 0.1117(5) 0.4448(5) 0.064(2) Uani 0.576(10) 1 d D U P A 1
F4A F 0.8375(11) 0.1001(5) 0.3960(6) 0.054(2) Uani 0.424(10) 1 d D U P A 2
F2A F 0.9807(14) 0.2033(12) 0.5029(9) 0.100(4) Uani 0.424(10) 1 d D U P A 2
F1A F 0.857(3) 0.2654(18) 0.3866(12) 0.070(5) Uani 0.424(10) 1 d D U P A 2
F3A F 0.708(2) 0.191(3) 0.486(2) 0.082(8) Uani 0.424(10) 1 d D U P A 2

loop_
_atom_site_aniso_label
_atom_site_aniso_U_11
_atom_site_aniso_U_22
_atom_site_aniso_U_33
_atom_site_aniso_U_23
_atom_site_aniso_U_13
_atom_site_aniso_U_12
Ir1 0.01740(7) 0.01557(6) 0.01955(7) 0.00012(4) -0.00215(4) 0.00308(4)
S2 0.0337(4) 0.0222(4) 0.0216(4) 0.0024(3) -0.0046(3) 0.0062(3)
S1 0.0389(5) 0.0179(4) 0.0315(4) 0.0024(3) -0.0072(4) 0.0079(3)
Cl1 0.0483(6) 0.0623(8) 0.0455(6) 0.0072(5) -0.0082(5) 0.0053(6)
Cl2 0.0651(8) 0.0525(7) 0.0604(8) -0.0033(6) -0.0202(7) 0.0045(6)
Cl3 0.0795(10) 0.0439(7) 0.0766(10) 0.0067(6) -0.0165(8) 0.0099(7)
N2 0.0201(12) 0.0172(12) 0.0210(13) 0.0007(10) -0.0008(10) 0.0034(10)
N4 0.0267(14) 0.0207(13) 0.0252(14) 0.0005(11) -0.0042(11) 0.0018(11)
N3 0.0216(13) 0.0254(14) 0.0246(14) -0.0018(11) -0.0001(11) 0.0050(11)
N1 0.0253(14) 0.0159(12) 0.0239(13) 0.0010(10) -0.0033(11) 0.0011(10)
F1 0.055(4) 0.033(4) 0.045(4) 0.019(3) 0.002(3) 0.015(3)
C14 0.0175(14) 0.0190(14) 0.0234(15) -0.0012(11) -0.0007(11) 0.0029(11)
F3 0.066(5) 0.036(4) 0.063(6) 0.001(4) 0.030(5) 0.000(4)
C1 0.0183(14) 0.0187(14) 0.0230(15) -0.0019(11) -0.0038(11) 0.0014(11)
C19 0.0219(15) 0.0200(15) 0.0223(15) -0.0008(12) -0.0011(12) 0.0030(12)
C6 0.0213(15) 0.0176(14) 0.0277(16) -0.0026(12) -0.0052(12) 0.0035(12)
C26 0.0235(15) 0.0176(14) 0.0247(15) 0.0003(12) 0.0013(12) 0.0055(12)
C15 0.0253(16) 0.0198(15) 0.0306(17) -0.0018(13) -0.0034(13) 0.0045(12)
C16 0.037(2) 0.0201(16) 0.036(2) -0.0073(14) -0.0050(16) 0.0039(14)
C20 0.0219(15) 0.0215(15) 0.0208(14) 0.0016(12) 0.0003(12) 0.0054(12)
C7 0.0264(16) 0.0160(14) 0.0262(16) -0.0014(12) -0.0077(13) 0.0050(12)
C29 0.0339(18) 0.0201(15) 0.0271(17) 0.0038(13) -0.0021(14) 0.0038(13)
C17 0.039(2) 0.0283(18) 0.0272(18) -0.0070(14) -0.0087(15) 0.0030(15)
C21 0.0292(17) 0.0212(15) 0.0227(15) 0.0004(12) 0.0005(13) 0.0058(13)
C2 0.0226(16) 0.0255(16) 0.0290(17) 0.0019(13) -0.0009(13) 0.0025(13)
C5 0.0215(16) 0.0225(16) 0.0384(19) -0.0060(14) -0.0077(14) 0.0061(12)
C18 0.0327(18) 0.0276(17) 0.0244(16) -0.0010(13) -0.0054(14) 0.0031(14)
C25 0.0282(17) 0.0205(16) 0.0288(17) 0.0006(13) -0.0035(13) 0.0045(13)
C3 0.0246(17) 0.0325(19) 0.0354(19) -0.0011(15) 0.0040(14) -0.0010(14)
C8 0.043(2) 0.0187(15) 0.0235(16) -0.0002(12) -0.0022(14) 0.0015(14)
C13 0.0372(19) 0.0192(15) 0.0197(15) -0.0003(12) -0.0022(13) -0.0019(13)
C4 0.0197(16) 0.0300(18) 0.043(2) -0.0078(16) 0.0006(14) 0.0027(13)
C27 0.0305(19) 0.0310(18) 0.0302(18) 0.0002(14) -0.0018(14) 0.0019(15)
C24 0.0332(19) 0.0209(16) 0.0341(19) -0.0013(14) -0.0034(15) 0.0020(14)
C28 0.031(2) 0.043(2) 0.041(2) -0.0067(18) 0.0038(17) 0.0080(17)
C22 0.039(2) 0.0214(16) 0.0285(17) 0.0057(13) 0.0004(15) 0.0084(14)
C23 0.042(2) 0.0178(15) 0.036(2) 0.0008(14) 0.0014(16) 0.0043(14)
C30 0.055(3) 0.034(2) 0.0279(19) 0.0037(16) -0.0086(18) 0.0001(19)
B1 0.043(2) 0.032(2) 0.035(2) 0.0105(18) 0.0037(19) 0.0170(19)
C12 0.037(2) 0.0287(18) 0.0300(18) 0.0032(14) 0.0033(15) 0.0002(15)
C10 0.068(3) 0.0235(18) 0.0287(19) 0.0018(14) 0.0089(19) -0.0089(18)
C9 0.066(3) 0.0197(17) 0.0277(18) 0.0023(14) 0.0014(18) 0.0023(17)
C11 0.049(2) 0.033(2) 0.032(2) 0.0006(16) 0.0102(18) -0.0069(18)
C31 0.046(3) 0.049(3) 0.049(3) 0.000(2) -0.007(2) 0.009(2)
F2 0.062(4) 0.071(4) 0.046(3) -0.004(3) -0.006(3) 0.009(3)
F4 0.089(5) 0.043(3) 0.065(4) 0.005(3) 0.022(4) 0.035(3)
F4A 0.072(5) 0.032(3) 0.060(5) -0.004(3) 0.027(4) 0.009(3)
F2A 0.107(8) 0.096(8) 0.096(7) 0.026(7) -0.044(6) 0.015(7)
F1A 0.092(10) 0.065(8) 0.058(7) 0.016(6) -0.007(6) 0.034(6)
F3A 0.095(10) 0.051(8) 0.104(17) 0.009(10) 0.029(9) 0.028(7)

loop_
_atom_type_symbol
_atom_type_description
_atom_type_scat_dispersion_real
_atom_type_scat_dispersion_imag
_atom_type_scat_source
C C 0.0033 0.0016 'International Tables Vol C Tables 4.2.6.8 and 6.1.1.4'
H H 0.0000 0.0000 'International Tables Vol C Tables 4.2.6.8 and 6.1.1.4'
B B 0.0013 0.0007 'International Tables Vol C Tables 4.2.6.8 and 6.1.1.4'
Cl Cl 0.1484 0.1585 'International Tables Vol C Tables 4.2.6.8 and 6.1.1.4'
F F 0.0171 0.0103 'International Tables Vol C Tables 4.2.6.8 and 6.1.1.4'
Ir Ir -1.4442 7.9887 'International Tables Vol C Tables 4.2.6.8 and 6.1.1.4'
N N 0.0061 0.0033 'International Tables Vol C Tables 4.2.6.8 and 6.1.1.4'
S S 0.1246 0.1234 'International Tables Vol C Tables 4.2.6.8 and 6.1.1.4'

loop_
_geom_angle_atom_site_label_1
_geom_angle_atom_site_label_2
_geom_angle_atom_site_label_3
_geom_angle
_geom_angle_site_symmetry_1
_geom_angle_site_symmetry_3
_geom_angle_publ_flag
N2 Ir1 N4 102.11(11) . . ?
N2 Ir1 N3 84.20(11) . . ?
N3 Ir1 N4 86.14(12) . . ?
N1 Ir1 N2 171.77(11) . . ?
N1 Ir1 N4 84.46(11) . . ?
N1 Ir1 N3 101.34(12) . . ?
C14 Ir1 N2 80.10(12) . . ?
C14 Ir1 N4 177.53(12) . . ?
C14 Ir1 N3 93.02(12) . . ?
C14 Ir1 N1 93.44(12) . . ?
C1 Ir1 N2 94.26(12) . . ?
C1 Ir1 N4 92.62(12) . . ?
C1 Ir1 N3 177.77(12) . . ?
C1 Ir1 N1 80.37(13) . . ?
C1 Ir1 C14 88.29(13) . . ?
C20 S2 C21 89.83(16) . . ?
C7 S1 C8 89.45(18) . . ?
C26 N2 Ir1 133.9(2) . . ?
C20 N2 Ir1 113.6(2) . . ?
C20 N2 C26 112.4(3) . . ?
C29 N4 Ir1 166.5(3) . . ?
C27 N3 Ir1 168.8(3) . . ?
C7 N1 Ir1 113.4(2) . . ?
C7 N1 C13 111.9(3) . . ?
C13 N1 Ir1 134.7(2) . . ?
C19 C14 Ir1 114.9(2) . . ?
C15 C14 Ir1 128.5(3) . . ?
C15 C14 C19 116.7(3) . . ?
C6 C1 Ir1 114.9(2) . . ?
C2 C1 Ir1 128.5(3) . . ?
C2 C1 C6 116.6(3) . . ?
C14 C19 C20 112.8(3) . . ?
C18 C19 C14 122.9(3) . . ?
C18 C19 C20 124.3(3) . . ?
C1 C6 C7 112.9(3) . . ?
C5 C6 C1 122.5(3) . . ?
C5 C6 C7 124.5(3) . . ?
N2 C26 C21 112.8(3) . . ?
C25 C26 N2 126.7(3) . . ?
C25 C26 C21 120.4(3) . . ?
C14 C15 H15 119.6 . . ?
C16 C15 C14 120.9(3) . . ?
C16 C15 H15 119.6 . . ?
C15 C16 H16 119.5 . . ?
C15 C16 C17 121.0(3) . . ?
C17 C16 H16 119.5 . . ?
N2 C20 S2 114.7(2) . . ?
N2 C20 C19 118.0(3) . . ?
C19 C20 S2 127.3(3) . . ?
N1 C7 S1 115.5(3) . . ?
N1 C7 C6 118.2(3) . . ?
C6 C7 S1 126.3(3) . . ?
N4 C29 C30 179.0(4) . . ?
C16 C17 H17 120.1 . . ?
C18 C17 C16 119.8(3) . . ?
C18 C17 H17 120.1 . . ?
C26 C21 S2 110.3(3) . . ?
C22 C21 S2 128.3(3) . . ?
C22 C21 C26 121.4(3) . . ?
C1 C2 H2 119.5 . . ?
C3 C2 C1 121.0(3) . . ?
C3 C2 H2 119.5 . . ?
C6 C5 H5 120.3 . . ?
C4 C5 C6 119.3(3) . . ?
C4 C5 H5 120.3 . . ?
C19 C18 H18 120.6 . . ?
C17 C18 C19 118.8(3) . . ?
C17 C18 H18 120.6 . . ?
C26 C25 H25 120.9 . . ?
C24 C25 C26 118.1(3) . . ?
C24 C25 H25 120.9 . . ?
C2 C3 H3 119.5 . . ?
C2 C3 C4 120.9(4) . . ?
C4 C3 H3 119.5 . . ?
C13 C8 S1 110.6(3) . . ?
C9 C8 S1 128.1(3) . . ?
C9 C8 C13 121.3(4) . . ?
N1 C13 C8 112.5(3) . . ?
C12 C13 N1 127.1(3) . . ?
C12 C13 C8 120.4(3) . . ?
C5 C4 C3 119.6(3) . . ?
C5 C4 H4 120.2 . . ?
C3 C4 H4 120.2 . . ?
N3 C27 C28 178.2(4) . . ?
C25 C24 H24 119.4 . . ?
C25 C24 C23 121.2(4) . . ?
C23 C24 H24 119.4 . . ?
C27 C28 H28A 109.5 . . ?
C27 C28 H28B 109.5 . . ?
C27 C28 H28C 109.5 . . ?
H28A C28 H28B 109.5 . . ?
H28A C28 H28C 109.5 . . ?
H28B C28 H28C 109.5 . . ?
C21 C22 H22 121.2 . . ?
C23 C22 C21 117.7(3) . . ?
C23 C22 H22 121.2 . . ?
C24 C23 H23 119.4 . . ?
C22 C23 C24 121.2(3) . . ?
C22 C23 H23 119.4 . . ?
C29 C30 H30A 109.5 . . ?
C29 C30 H30B 109.5 . . ?
C29 C30 H30C 109.5 . . ?
H30A C30 H30B 109.5 . . ?
H30A C30 H30C 109.5 . . ?
H30B C30 H30C 109.5 . . ?
F1 B1 F3 110.3(12) . . ?
F1 B1 F2 97.0(8) . . ?
F3 B1 F2 100.6(9) . . ?
F4 B1 F1 125.0(7) . . ?
F4 B1 F3 113.6(10) . . ?
F4 B1 F2 105.7(5) . . ?
F2A B1 F4A 107.9(8) . . ?
F2A B1 F1A 117.4(14) . . ?
F2A B1 F3A 128.1(18) . . ?
F1A B1 F4A 86.1(11) . . ?
F1A B1 F3A 110.7(19) . . ?
F3A B1 F4A 93.3(15) . . ?
C13 C12 H12 120.9 . . ?
C13 C12 C11 118.2(4) . . ?
C11 C12 H12 120.9 . . ?
C9 C10 H10 119.1 . . ?
C9 C10 C11 121.8(4) . . ?
C11 C10 H10 119.1 . . ?
C8 C9 H9 121.2 . . ?
C10 C9 C8 117.5(4) . . ?
C10 C9 H9 121.2 . . ?
C12 C11 C10 120.8(4) . . ?
C12 C11 H11 119.6 . . ?
C10 C11 H11 119.6 . . ?
Cl1 C31 Cl2 109.8(3) . . ?
Cl1 C31 Cl3 110.7(3) . . ?
Cl1 C31 H31 108.7 . . ?
Cl2 C31 H31 108.7 . . ?
Cl3 C31 Cl2 110.2(3) . . ?
Cl3 C31 H31 108.7 . . ?

loop_
_geom_bond_atom_site_label_1
_geom_bond_atom_site_label_2
_geom_bond_distance
_geom_bond_site_symmetry_2
_geom_bond_publ_flag
Ir1 N2 2.064(3) . ?
Ir1 N4 2.143(3) . ?
Ir1 N3 2.128(3) . ?
Ir1 N1 2.061(3) . ?
Ir1 C14 2.008(3) . ?
Ir1 C1 2.007(3) . ?
S2 C20 1.724(3) . ?
S2 C21 1.740(4) . ?
S1 C7 1.715(3) . ?
S1 C8 1.743(4) . ?
Cl1 C31 1.741(5) . ?
Cl2 C31 1.761(5) . ?
Cl3 C31 1.753(6) . ?
N2 C26 1.398(4) . ?
N2 C20 1.320(4) . ?
N4 C29 1.143(5) . ?
N3 C27 1.137(5) . ?
N1 C7 1.328(5) . ?
N1 C13 1.397(5) . ?
F1 B1 1.379(8) . ?
C14 C19 1.412(5) . ?
C14 C15 1.402(5) . ?
F3 B1 1.393(9) . ?
C1 C6 1.409(5) . ?
C1 C2 1.403(5) . ?
C19 C20 1.449(5) . ?
C19 C18 1.396(5) . ?
C6 C7 1.447(5) . ?
C6 C5 1.396(5) . ?
C26 C21 1.405(5) . ?
C26 C25 1.390(5) . ?
C15 H15 0.9500 . ?
C15 C16 1.391(5) . ?
C16 H16 0.9500 . ?
C16 C17 1.396(6) . ?
C29 C30 1.442(5) . ?
C17 H17 0.9500 . ?
C17 C18 1.383(5) . ?
C21 C22 1.389(5) . ?
C2 H2 0.9500 . ?
C2 C3 1.388(5) . ?
C5 H5 0.9500 . ?
C5 C4 1.377(6) . ?
C18 H18 0.9500 . ?
C25 H25 0.9500 . ?
C25 C24 1.386(5) . ?
C3 H3 0.9500 . ?
C3 C4 1.396(6) . ?
C8 C13 1.410(5) . ?
C8 C9 1.396(5) . ?
C13 C12 1.385(6) . ?
C4 H4 0.9500 . ?
C27 C28 1.452(6) . ?
C24 H24 0.9500 . ?
C24 C23 1.399(5) . ?
C28 H28A 0.9800 . ?
C28 H28B 0.9800 . ?
C28 H28C 0.9800 . ?
C22 H22 0.9500 . ?
C22 C23 1.386(6) . ?
C23 H23 0.9500 . ?
C30 H30A 0.9800 . ?
C30 H30B 0.9800 . ?
C30 H30C 0.9800 . ?
B1 F2 1.492(7) . ?
B1 F4 1.340(6) . ?
B1 F4A 1.527(8) . ?
B1 F2A 1.273(9) . ?
B1 F1A 1.378(12) . ?
B1 F3A 1.385(13) . ?
C12 H12 0.9500 . ?
C12 C11 1.390(6) . ?
C10 H10 0.9500 . ?
C10 C9 1.370(7) . ?
C10 C11 1.400(7) . ?
C9 H9 0.9500 . ?
C11 H11 0.9500 . ?
C31 H31 1.0000 . ?
